data_1504512
loop_
_publ_author_name
'Lu, Ting'
'Song, Zhenlei'
'Hsung, Richard P.'

_publ_section_title
;
 A mutually pi-facial selective cyclopropanation of chiral enamides using
 dirhodium(II) carbenoids.
;
_journal_issue 4
_journal_name_full 'Organic letters'
_journal_page_first 541
_journal_page_last 544
_journal_paper_doi 10.1021/ol702824s
_journal_volume 10
_journal_year 2008
_chemical_absolute_configuration rm
_chemical_formula_moiety 'C19 H17 N O3'
_chemical_formula_sum 'C19 H17 N O3'
_chemical_formula_weight 307.34
_chemical_name_common 07130a
_chemical_name_systematic
; 
 ? 
;
_space_group_IT_number 19
_symmetry_cell_setting orthorhombic
_symmetry_space_group_name_Hall 'P 2ac 2ab'
_symmetry_space_group_name_H-M 'P 21 21 21'
_atom_sites_solution_hydrogens geom
_atom_sites_solution_primary direct
_atom_sites_solution_secondary difmap
_audit_creation_method SHELXL-97
_cell_angle_alpha 90.00
_cell_angle_beta 90.00
_cell_angle_gamma 90.00
_cell_formula_units_Z 4
_cell_length_a 6.2765(8)
_cell_length_b 12.3831(16)
_cell_length_c 19.332(2)
_cell_measurement_reflns_used 2075
_cell_measurement_temperature 173(2)
_cell_measurement_theta_max 26.96
_cell_measurement_theta_min 2.67
_cell_volume 1502.5(3)
_computing_cell_refinement 'Bruker SMART'
_computing_data_collection 'Bruker SMART'
_computing_data_reduction 'Bruker SAINT'
_computing_molecular_graphics 'Bruker SHELXTL'
_computing_publication_material 'Bruker SHELXTL'
_computing_structure_refinement 'Bruker SHELXTL'
_computing_structure_solution 'Bruker SHELXTL'
_diffrn_ambient_temperature 173(2)
_diffrn_measured_fraction_theta_full 0.997
_diffrn_measured_fraction_theta_max 0.997
_diffrn_measurement_device_type 'CCD area detector'
_diffrn_measurement_method 'phi and omega scans'
_diffrn_radiation_monochromator graphite
_diffrn_radiation_source 'sealed tube'
_diffrn_radiation_type MoK\a
_diffrn_radiation_wavelength 0.71073
_diffrn_reflns_av_R_equivalents 0.0470
_diffrn_reflns_av_sigmaI/netI 0.0291
_diffrn_reflns_limit_h_max 8
_diffrn_reflns_limit_h_min 0
_diffrn_reflns_limit_k_max 15
_diffrn_reflns_limit_k_min 0
_diffrn_reflns_limit_l_max 25
_diffrn_reflns_limit_l_min 0
_diffrn_reflns_number 15557
_diffrn_reflns_theta_full 27.50
_diffrn_reflns_theta_max 27.50
_diffrn_reflns_theta_min 1.95
_exptl_absorpt_coefficient_mu 0.092
_exptl_absorpt_correction_T_max 0.9936
_exptl_absorpt_correction_T_min 0.9641
_exptl_absorpt_correction_type multi-scan
_exptl_absorpt_process_details 'SADABS (G. Sheldrick, 2003)'
_exptl_crystal_colour Colorless
_exptl_crystal_density_diffrn 1.359
_exptl_crystal_density_method 'not measured'
_exptl_crystal_description Plate
_exptl_crystal_F_000 648
_exptl_crystal_size_max 0.40
_exptl_crystal_size_mid 0.28
_exptl_crystal_size_min 0.07
_refine_diff_density_max 0.190
_refine_diff_density_min -0.221
_refine_diff_density_rms 0.041
_refine_ls_abs_structure_details 'Flack H D (1983), Acta Cryst. A39, 876-881'
_refine_ls_abs_structure_Flack -2.6(16)
_refine_ls_extinction_method none
_refine_ls_goodness_of_fit_ref 1.063
_refine_ls_hydrogen_treatment constr
_refine_ls_matrix_type full
_refine_ls_number_parameters 208
_refine_ls_number_reflns 1989
_refine_ls_number_restraints 0
_refine_ls_restrained_S_all 1.063
_refine_ls_R_factor_all 0.0491
_refine_ls_R_factor_gt 0.0375
_refine_ls_shift/su_max 0.000
_refine_ls_shift/su_mean 0.000
_refine_ls_structure_factor_coef Fsqd
_refine_ls_weighting_details 'calc w=1/[\s^2^(Fo^2^)+(0.0440P)^2^+0.3693P] where P=(Fo^2^+2Fc^2^)/3'
_refine_ls_weighting_scheme calc
_refine_ls_wR_factor_gt 0.0869
_refine_ls_wR_factor_ref 0.0912
_reflns_number_gt 1620
_reflns_number_total 1989
_reflns_threshold_expression >2sigma(I)
_cod_data_source_file ol702824s-file005.cif
_cod_data_source_block 07130a
_cod_depositor_comments
;
The following automatic conversions were performed:

'_symmetry_cell_setting' value 'Orthorhombic' changed to
'orthorhombic' according to
/home/saulius/struct/CIF-dictionaries/cif_core.dic dictionary named
'cif_core.dic' version 2.4.1 from
2010-06-29.

'_exptl_absorpt_correction_type' value 'Multi-scan'
changed to 'multi-scan' according to
/home/saulius/struct/CIF-dictionaries/cif_core.dic dictionary named
'cif_core.dic' version 2.4.1 from 2010-06-29.

Automatic conversion script
Id: cif_fix_values 1715 2011-07-08 13:25:40Z adriana 
;
_cod_original_sg_symbol_H-M 'P2(1)2(1)2(1) '
_cod_database_code 1504512

loop_
_symmetry_equiv_pos_as_xyz
'x, y, z'
'-x+1/2, -y, z+1/2'
'-x, y+1/2, -z+1/2'
'x+1/2, -y+1/2, -z'

loop_
_atom_site_label
_atom_site_type_symbol
_atom_site_fract_x
_atom_site_fract_y
_atom_site_fract_z
_atom_site_U_iso_or_equiv
_atom_site_adp_type
_atom_site_occupancy
_atom_site_symmetry_multiplicity
_atom_site_calc_flag
_atom_site_refinement_flags
O1 O 0.5872(3) 0.34362(14) 0.26932(9) 0.0327(4) Uani 1 1 d .
O2 O 0.2779(3) 0.39584(13) 0.22098(8) 0.0275(4) Uani 1 1 d .
O3 O 0.7528(3) 0.28149(17) 0.43910(10) 0.0495(6) Uani 1 1 d .
N1 N 0.2730(3) 0.25179(15) 0.28910(9) 0.0225(4) Uani 1 1 d .
C1 C 0.3988(4) 0.32963(19) 0.26090(11) 0.0253(5) Uani 1 1 d .
C2 C 0.0552(4) 0.36748(19) 0.22926(12) 0.0256(5) Uani 1 1 d .
H2A H -0.0199 0.3696 0.1843 0.031 Uiso 1 1 calc R
H2B H -0.0163 0.4176 0.2617 0.031 Uiso 1 1 calc R
C3 C 0.0587(3) 0.25163(18) 0.25867(11) 0.0223(5) Uani 1 1 d .
H3A H -0.0508 0.2442 0.2959 0.027 Uiso 1 1 calc R
C4 C 0.0261(4) 0.16487(18) 0.20430(11) 0.0222(5) Uani 1 1 d .
C5 C 0.1894(4) 0.1302(2) 0.16091(12) 0.0276(5) Uani 1 1 d .
H5A H 0.3285 0.1592 0.1662 0.033 Uiso 1 1 calc R
C6 C 0.1511(4) 0.0535(2) 0.10987(13) 0.0323(6) Uani 1 1 d .
H6A H 0.2640 0.0301 0.0808 0.039 Uiso 1 1 calc R
C7 C -0.0517(4) 0.0112(2) 0.10134(12) 0.0320(6) Uani 1 1 d .
H7A H -0.0779 -0.0415 0.0666 0.038 Uiso 1 1 calc R
C8 C -0.2149(4) 0.0459(2) 0.14350(13) 0.0311(6) Uani 1 1 d .
H8A H -0.3547 0.0182 0.1371 0.037 Uiso 1 1 calc R
C9 C -0.1760(4) 0.12135(19) 0.19537(13) 0.0262(5) Uani 1 1 d .
H9A H -0.2889 0.1433 0.2249 0.031 Uiso 1 1 calc R
C10 C 0.3519(3) 0.15766(19) 0.32349(11) 0.0213(5) Uani 1 1 d .
H10A H 0.3704 0.0927 0.2934 0.026 Uiso 1 1 calc R
C11 C 0.5090(4) 0.16704(19) 0.38268(12) 0.0268(5) Uani 1 1 d .
H11A H 0.6144 0.1067 0.3861 0.032 Uiso 1 1 calc R
C12 C 0.2771(4) 0.13478(19) 0.39560(11) 0.0239(5) Uani 1 1 d .
H12A H 0.1870 0.1929 0.4164 0.029 Uiso 1 1 calc R
C13 C 0.5808(4) 0.2703(2) 0.41155(12) 0.0346(6) Uani 1 1 d .
H13A H 0.4887 0.3310 0.4085 0.041 Uiso 1 1 calc R
C14 C 0.2186(4) 0.02292(18) 0.41731(11) 0.0227(5) Uani 1 1 d .
C15 C 0.3504(4) -0.06458(19) 0.40586(12) 0.0272(5) Uani 1 1 d .
H15A H 0.4867 -0.0537 0.3857 0.033 Uiso 1 1 calc R
C16 C 0.2864(4) -0.1678(2) 0.42340(12) 0.0290(5) Uani 1 1 d .
H16A H 0.3786 -0.2272 0.4151 0.035 Uiso 1 1 calc R
C17 C 0.0889(4) -0.1848(2) 0.45296(12) 0.0316(6) Uani 1 1 d .
H17A H 0.0447 -0.2558 0.4647 0.038 Uiso 1 1 calc R
C18 C -0.0446(4) -0.0978(2) 0.46542(12) 0.0318(6) Uani 1 1 d .
H18A H -0.1804 -0.1093 0.4858 0.038 Uiso 1 1 calc R
C19 C 0.0198(4) 0.0059(2) 0.44819(11) 0.0268(5) Uani 1 1 d .
H19A H -0.0712 0.0655 0.4574 0.032 Uiso 1 1 calc R

loop_
_atom_site_aniso_label
_atom_site_aniso_U_11
_atom_site_aniso_U_22
_atom_site_aniso_U_33
_atom_site_aniso_U_23
_atom_site_aniso_U_13
_atom_site_aniso_U_12
O1 0.0199(9) 0.0343(10) 0.0439(10) 0.0039(8) 0.0021(8) -0.0036(8)
O2 0.0236(8) 0.0274(9) 0.0315(8) 0.0069(7) 0.0028(7) 0.0002(7)
O3 0.0447(12) 0.0477(12) 0.0561(12) -0.0016(10) -0.0215(10) -0.0120(10)
N1 0.0170(9) 0.0252(10) 0.0253(9) 0.0026(8) -0.0011(8) -0.0013(8)
C1 0.0244(12) 0.0264(13) 0.0251(11) -0.0005(10) 0.0040(9) 0.0026(10)
C2 0.0215(11) 0.0260(12) 0.0292(11) -0.0027(10) -0.0028(10) 0.0002(10)
C3 0.0182(10) 0.0272(12) 0.0215(10) 0.0015(9) -0.0009(9) -0.0005(9)
C4 0.0206(11) 0.0229(12) 0.0231(10) 0.0056(9) -0.0018(9) 0.0029(9)
C5 0.0229(12) 0.0314(13) 0.0285(12) 0.0014(10) 0.0006(10) 0.0006(10)
C6 0.0358(14) 0.0331(14) 0.0281(12) -0.0006(11) 0.0045(11) 0.0078(12)
C7 0.0392(14) 0.0258(13) 0.0310(12) -0.0025(10) -0.0092(12) 0.0024(11)
C8 0.0295(13) 0.0248(12) 0.0391(13) 0.0020(11) -0.0087(11) -0.0012(11)
C9 0.0208(11) 0.0254(12) 0.0325(12) 0.0043(10) 0.0004(10) 0.0009(10)
C10 0.0170(10) 0.0226(11) 0.0243(11) -0.0003(9) -0.0019(8) 0.0010(9)
C11 0.0208(11) 0.0268(12) 0.0328(12) 0.0028(10) -0.0062(10) -0.0001(10)
C12 0.0226(11) 0.0258(12) 0.0234(10) 0.0005(9) -0.0013(9) 0.0026(10)
C13 0.0376(14) 0.0331(14) 0.0330(13) 0.0042(11) -0.0093(12) -0.0050(12)
C14 0.0243(11) 0.0259(12) 0.0180(9) 0.0021(9) -0.0042(9) -0.0030(10)
C15 0.0273(12) 0.0295(13) 0.0247(11) -0.0012(10) 0.0009(10) 0.0006(11)
C16 0.0342(13) 0.0275(13) 0.0254(11) -0.0008(10) -0.0044(11) 0.0034(11)
C17 0.0408(14) 0.0279(13) 0.0261(11) 0.0045(10) -0.0043(11) -0.0061(12)
C18 0.0274(13) 0.0421(15) 0.0258(11) 0.0049(11) -0.0009(10) -0.0067(12)
C19 0.0263(12) 0.0300(13) 0.0242(10) 0.0011(10) -0.0020(9) 0.0027(11)

loop_
_atom_type_symbol
_atom_type_description
_atom_type_scat_dispersion_real
_atom_type_scat_dispersion_imag
_atom_type_scat_source
C C 0.0033 0.0016 'International Tables Vol C Tables 4.2.6.8 and 6.1.1.4'
H H 0.0000 0.0000 'International Tables Vol C Tables 4.2.6.8 and 6.1.1.4'
N N 0.0061 0.0033 'International Tables Vol C Tables 4.2.6.8 and 6.1.1.4'
O O 0.0106 0.0060 'International Tables Vol C Tables 4.2.6.8 and 6.1.1.4'

loop_
_geom_angle_atom_site_label_1
_geom_angle_atom_site_label_2
_geom_angle_atom_site_label_3
_geom_angle
C1 O2 C2 109.27(17)
C1 N1 C10 124.22(19)
C1 N1 C3 111.86(18)
C10 N1 C3 120.17(18)
O1 C1 O2 122.6(2)
O1 C1 N1 128.1(2)
O2 C1 N1 109.32(19)
O2 C2 C3 104.60(18)
O2 C2 H2A 110.8
C3 C2 H2A 110.8
O2 C2 H2B 110.8
C3 C2 H2B 110.8
H2A C2 H2B 108.9
N1 C3 C4 113.73(18)
N1 C3 C2 99.17(17)
C4 C3 C2 113.66(17)
N1 C3 H3A 109.9
C4 C3 H3A 109.9
C2 C3 H3A 109.9
C9 C4 C5 118.5(2)
C9 C4 C3 119.0(2)
C5 C4 C3 122.5(2)
C6 C5 C4 120.7(2)
C6 C5 H5A 119.6
C4 C5 H5A 119.6
C7 C6 C5 120.1(2)
C7 C6 H6A 119.9
C5 C6 H6A 119.9
C8 C7 C6 119.6(2)
C8 C7 H7A 120.2
C6 C7 H7A 120.2
C7 C8 C9 120.3(2)
C7 C8 H8A 119.8
C9 C8 H8A 119.8
C4 C9 C8 120.6(2)
C4 C9 H9A 119.7
C8 C9 H9A 119.7
N1 C10 C12 118.54(19)
N1 C10 C11 120.93(19)
C12 C10 C11 61.03(15)
N1 C10 H10A 115.2
C12 C10 H10A 115.2
C11 C10 H10A 115.2
C13 C11 C10 123.7(2)
C13 C11 C12 117.3(2)
C10 C11 C12 58.95(14)
C13 C11 H11A 115.0
C10 C11 H11A 115.0
C12 C11 H11A 115.0
C14 C12 C10 120.9(2)
C14 C12 C11 121.5(2)
C10 C12 C11 60.02(14)
C14 C12 H12A 114.6
C10 C12 H12A 114.6
C11 C12 H12A 114.6
O3 C13 C11 122.8(3)
O3 C13 H13A 118.6
C11 C13 H13A 118.6
C15 C14 C19 119.0(2)
C15 C14 C12 122.4(2)
C19 C14 C12 118.6(2)
C14 C15 C16 120.8(2)
C14 C15 H15A 119.6
C16 C15 H15A 119.6
C17 C16 C15 120.2(2)
C17 C16 H16A 119.9
C15 C16 H16A 119.9
C16 C17 C18 119.7(2)
C16 C17 H17A 120.1
C18 C17 H17A 120.1
C17 C18 C19 120.1(2)
C17 C18 H18A 119.9
C19 C18 H18A 119.9
C18 C19 C14 120.1(2)
C18 C19 H19A 120.0
C14 C19 H19A 120.0

loop_
_geom_bond_atom_site_label_1
_geom_bond_atom_site_label_2
_geom_bond_distance
O1 C1 1.206(3)
O2 C1 1.358(3)
O2 C2 1.450(3)
O3 C13 1.211(3)
N1 C1 1.360(3)
N1 C10 1.431(3)
N1 C3 1.468(3)
C2 C3 1.543(3)
C2 H2A 0.9900
C2 H2B 0.9900
C3 C4 1.517(3)
C3 H3A 1.0000
C4 C9 1.389(3)
C4 C5 1.392(3)
C5 C6 1.390(3)
C5 H5A 0.9500
C6 C7 1.386(4)
C6 H6A 0.9500
C7 C8 1.378(4)
C7 H7A 0.9500
C8 C9 1.392(3)
C8 H8A 0.9500
C9 H9A 0.9500
C10 C12 1.498(3)
C10 C11 1.515(3)
C10 H10A 1.0000
C11 C13 1.466(3)
C11 C12 1.530(3)
C11 H11A 1.0000
C12 C14 1.493(3)
C12 H12A 1.0000
C13 H13A 0.9500
C14 C15 1.381(3)
C14 C19 1.399(3)
C15 C16 1.382(3)
C15 H15A 0.9500
C16 C17 1.381(4)
C16 H16A 0.9500
C17 C18 1.385(4)
C17 H17A 0.9500
C18 C19 1.388(3)
C18 H18A 0.9500
C19 H19A 0.9500

loop_
_geom_torsion_atom_site_label_1
_geom_torsion_atom_site_label_2
_geom_torsion_atom_site_label_3
_geom_torsion_atom_site_label_4
_geom_torsion
C2 O2 C1 O1 -171.7(2)
C2 O2 C1 N1 6.7(2)
C10 N1 C1 O1 -13.6(4)
C3 N1 C1 O1 -171.7(2)
C10 N1 C1 O2 168.15(19)
C3 N1 C1 O2 10.1(2)
C1 O2 C2 C3 -19.4(2)
C1 N1 C3 C4 100.4(2)
C10 N1 C3 C4 -58.7(2)
C1 N1 C3 C2 -20.6(2)
C10 N1 C3 C2 -179.73(18)
O2 C2 C3 N1 23.0(2)
O2 C2 C3 C4 -98.0(2)
N1 C3 C4 C9 149.8(2)
C2 C3 C4 C9 -97.7(2)
N1 C3 C4 C5 -32.9(3)
C2 C3 C4 C5 79.6(3)
C9 C4 C5 C6 -0.1(4)
C3 C4 C5 C6 -177.4(2)
C4 C5 C6 C7 0.5(4)
C5 C6 C7 C8 0.3(4)
C6 C7 C8 C9 -1.3(4)
C5 C4 C9 C8 -0.9(3)
C3 C4 C9 C8 176.5(2)
C7 C8 C9 C4 1.7(4)
C1 N1 C10 C12 125.4(2)
C3 N1 C10 C12 -78.2(3)
C1 N1 C10 C11 53.8(3)
C3 N1 C10 C11 -149.78(19)
N1 C10 C11 C13 3.8(3)
C12 C10 C11 C13 -104.0(3)
N1 C10 C11 C12 107.8(2)
N1 C10 C12 C14 137.5(2)
C11 C10 C12 C14 -110.9(2)
N1 C10 C12 C11 -111.6(2)
C13 C11 C12 C14 -135.3(2)
C10 C11 C12 C14 110.0(2)
C13 C11 C12 C10 114.7(2)
C10 C11 C13 O3 -152.5(2)
C12 C11 C13 O3 138.2(3)
C10 C12 C14 C15 50.2(3)
C11 C12 C14 C15 -21.4(3)
C10 C12 C14 C19 -127.6(2)
C11 C12 C14 C19 160.9(2)
C19 C14 C15 C16 1.1(3)
C12 C14 C15 C16 -176.6(2)
C14 C15 C16 C17 -0.2(4)
C15 C16 C17 C18 -0.4(4)
C16 C17 C18 C19 0.1(4)
C17 C18 C19 C14 0.9(3)
C15 C14 C19 C18 -1.4(3)
C12 C14 C19 C18 176.4(2)
